data_4508245
loop_
_publ_author_name
'Mukherjee, Gargi'
'Biradha, Kumar'

_publ_section_title
;
 Coordination Polymers Containing M2L2and M4L4Metallacylces of
 Bis(pyridylcarboxamido)alkanes with an Odd Number of &#x2212;(CH2)--
 Groups as Spacers: Guest Inclusion and Networks Recognition via \a Sheet
;
_journal_issue 9
_journal_name_full 'Crystal Growth &amp; Design'
_journal_page_first 4100
_journal_paper_doi 10.1021/cg400918d
_journal_volume 13
_journal_year 2013
_chemical_formula_sum 'C38 H64 Cl2 Cu N8 O20'
_chemical_formula_weight 1087.41
_chemical_name_systematic
; 
 ? 
;
_space_group_IT_number 81
_symmetry_space_group_name_Hall 'P -4'
_symmetry_space_group_name_H-M 'P -4'
_atom_sites_solution_hydrogens geom
_atom_sites_solution_primary direct
_atom_sites_solution_secondary difmap
_audit_creation_method SHELXL-97
_cell_angle_alpha 90.00
_cell_angle_beta 90.00
_cell_angle_gamma 90.00
_cell_formula_units_Z 2
_cell_length_a 12.3335(9)
_cell_length_b 12.3335(9)
_cell_length_c 18.836(3)
_cell_measurement_reflns_used 4976
_cell_measurement_temperature 293(2)
_cell_measurement_theta_max 27.39
_cell_measurement_theta_min 1.08
_cell_volume 2865.2(5)
_computing_structure_refinement 'SHELXL-97 (Sheldrick, 1997)'
_computing_structure_solution 'SHELXS-97 (Sheldrick, 1990)'
_diffrn_ambient_temperature 293(2)
_diffrn_measured_fraction_theta_full 0.776
_diffrn_measured_fraction_theta_max 0.776
_diffrn_measurement_device_type 'Bruker APEX-2 CCD'
_diffrn_measurement_method hemisphere
_diffrn_radiation_monochromator graphite
_diffrn_radiation_source 'fine-focus sealed tube'
_diffrn_radiation_type MoK\a
_diffrn_radiation_wavelength 0.71073
_diffrn_reflns_av_R_equivalents 0.0563
_diffrn_reflns_av_sigmaI/netI 0.0502
_diffrn_reflns_limit_h_max 13
_diffrn_reflns_limit_h_min -15
_diffrn_reflns_limit_k_max 15
_diffrn_reflns_limit_k_min -15
_diffrn_reflns_limit_l_max 24
_diffrn_reflns_limit_l_min -24
_diffrn_reflns_number 31667
_diffrn_reflns_theta_full 27.39
_diffrn_reflns_theta_max 27.39
_diffrn_reflns_theta_min 1.08
_exptl_absorpt_coefficient_mu 0.546
_exptl_absorpt_correction_T_max 0.937
_exptl_absorpt_correction_T_min 0.895
_exptl_absorpt_correction_type empirical
_exptl_absorpt_process_details SADABS
_exptl_crystal_colour blue
_exptl_crystal_density_diffrn 1.260
_exptl_crystal_density_meas ?
_exptl_crystal_density_method 'not measured'
_exptl_crystal_description block
_exptl_crystal_F_000 1142
_exptl_crystal_size_max 0.23
_exptl_crystal_size_mid 0.17
_exptl_crystal_size_min 0.12
_refine_diff_density_max 0.210
_refine_diff_density_min -0.171
_refine_diff_density_rms 0.044
_refine_ls_abs_structure_details 'Flack H D (1983), Acta Cryst. A39, 876-881'
_refine_ls_abs_structure_Flack 0.053(13)
_refine_ls_extinction_method none
_refine_ls_goodness_of_fit_ref 0.776
_refine_ls_hydrogen_treatment mixed
_refine_ls_matrix_type full
_refine_ls_number_parameters 222
_refine_ls_number_reflns 4976
_refine_ls_number_restraints 0
_refine_ls_restrained_S_all 0.776
_refine_ls_R_factor_all 0.0623
_refine_ls_R_factor_gt 0.0423
_refine_ls_shift/su_max 0.001
_refine_ls_shift/su_mean 0.000
_refine_ls_structure_factor_coef Fsqd
_refine_ls_weighting_details 'calc w=1/[\s^2^(Fo^2^)+(0.1000P)^2^+0.0000P] where P=(Fo^2^+2Fc^2^)/3'
_refine_ls_weighting_scheme calc
_refine_ls_wR_factor_gt 0.1121
_refine_ls_wR_factor_ref 0.1208
_reflns_number_gt 3598
_reflns_number_total 4976
_reflns_threshold_expression >2sigma(I)
_cod_data_source_file cg400918d_si_002.cif
_cod_data_source_block 5
_cod_depositor_comments
;
The following automatic conversions were performed:

'_exptl_crystal_density_meas' value 'not measured' was changed to '?'
- the value is perceived as not measured.

Automatic conversion script
Id: cif_fix_values 3008 2015-01-20 13:52:24Z robertas 
;
_cod_database_code 4508245

loop_
_symmetry_equiv_pos_as_xyz
'x, y, z'
'-x, -y, z'
'y, -x, -z'
'-y, x, -z'

loop_
_atom_site_label
_atom_site_type_symbol
_atom_site_fract_x
_atom_site_fract_y
_atom_site_fract_z
_atom_site_U_iso_or_equiv
_atom_site_adp_type
_atom_site_occupancy
_atom_site_symmetry_multiplicity
_atom_site_calc_flag
_atom_site_refinement_flags
Cu1 Cu 0.5000 0.0000 0.053264(18) 0.05137(17) Uani 1 2 d S
O1W O 0.6076(2) -0.1663(2) 0.06022(12) 0.0709(7) Uani 1 1 d .
N11 N 0.6016(2) 0.0625(3) 0.12861(10) 0.0545(7) Uani 1 1 d .
O11 O 0.9103(2) 0.1907(2) 0.27994(11) 0.0711(7) Uani 1 1 d .
C11 C 0.7094(2) 0.0481(3) 0.12334(12) 0.0504(7) Uani 1 1 d .
H11 H 0.7375 0.0140 0.0833 0.060 Uiso 1 1 calc R
C12 C 0.7791(2) 0.0825(3) 0.17545(13) 0.0496(7) Uani 1 1 d .
H12 H 0.8533 0.0714 0.1705 0.060 Uiso 1 1 calc R
C13 C 0.7391(3) 0.1340(3) 0.23561(12) 0.0478(7) Uani 1 1 d .
C14 C 0.6302(3) 0.1501(3) 0.23935(13) 0.0583(9) Uani 1 1 d .
H14 H 0.6005 0.1856 0.2783 0.070 Uiso 1 1 calc R
C15 C 0.5640(3) 0.1141(3) 0.18564(13) 0.0597(9) Uani 1 1 d .
H15 H 0.4898 0.1264 0.1893 0.072 Uiso 1 1 calc R
C16 C 0.8167(3) 0.1658(3) 0.29350(13) 0.0483(8) Uani 1 1 d .
O21 O 0.8022(2) 0.2952(2) 0.80788(11) 0.0720(7) Uani 1 1 d .
N21 N 0.5971(2) 0.0601(2) 0.97497(10) 0.0487(7) Uani 1 1 d .
C21 C 0.5947(3) 0.1652(3) 0.95927(18) 0.0707(10) Uani 1 1 d .
H21 H 0.5529 0.2106 0.9876 0.085 Uiso 1 1 calc R
C22 C 0.6497(3) 0.2100(3) 0.90438(19) 0.0701(10) Uani 1 1 d .
H22 H 0.6426 0.2834 0.8942 0.084 Uiso 1 1 calc R
C23 C 0.7173(3) 0.1443(3) 0.86342(12) 0.0481(7) Uani 1 1 d .
C24 C 0.7212(3) 0.0385(3) 0.87996(15) 0.0677(10) Uani 1 1 d .
H24 H 0.7656 -0.0077 0.8539 0.081 Uiso 1 1 calc R
C25 C 0.6604(4) -0.0023(3) 0.93501(15) 0.0711(10) Uani 1 1 d .
H25 H 0.6636 -0.0761 0.9446 0.085 Uiso 1 1 calc R
C26 C 0.7812(3) 0.1983(3) 0.80395(12) 0.0513(8) Uani 1 1 d .
N31 N 0.7788(3) 0.1618(3) 0.35976(11) 0.0570(8) Uani 1 1 d .
H31 H 0.7114 0.1471 0.3666 0.068 Uiso 1 1 calc R
N32 N 0.8085(3) 0.1351(2) 0.75124(12) 0.0567(7) Uani 1 1 d .
H32 H 0.7903 0.0680 0.7539 0.068 Uiso 1 1 calc R
C31 C 0.8485(3) 0.1817(3) 0.42119(14) 0.0578(10) Uani 1 1 d .
H31A H 0.8805 0.2533 0.4176 0.069 Uiso 1 1 calc .
H31B H 0.9067 0.1288 0.4221 0.069 Uiso 1 1 calc .
C32 C 0.7826(4) 0.1736(3) 0.48915(14) 0.0580(9) Uani 1 1 d .
H32A H 0.7292 0.2313 0.4903 0.070 Uiso 1 1 calc .
H32B H 0.7444 0.1049 0.4902 0.070 Uiso 1 1 calc .
C33 C 0.8553(3) 0.1822(3) 0.55345(15) 0.0590(9) Uani 1 1 d .
H33A H 0.8895 0.2530 0.5538 0.071 Uiso 1 1 calc .
H33B H 0.9121 0.1280 0.5500 0.071 Uiso 1 1 calc .
C34 C 0.7936(3) 0.1659(3) 0.62354(13) 0.0549(9) Uani 1 1 d .
H34A H 0.7387 0.2218 0.6279 0.066 Uiso 1 1 calc .
H34B H 0.7570 0.0964 0.6224 0.066 Uiso 1 1 calc .
C35 C 0.8675(3) 0.1701(3) 0.68820(14) 0.0583(9) Uani 1 1 d .
H35A H 0.9296 0.1232 0.6807 0.070 Uiso 1 1 calc .
H35B H 0.8938 0.2435 0.6949 0.070 Uiso 1 1 calc .

loop_
_atom_site_aniso_label
_atom_site_aniso_U_11
_atom_site_aniso_U_22
_atom_site_aniso_U_33
_atom_site_aniso_U_23
_atom_site_aniso_U_13
_atom_site_aniso_U_12
Cu1 0.0480(3) 0.0823(4) 0.02381(17) 0.000 0.000 -0.0067(3)
O1W 0.0730(16) 0.0839(18) 0.0558(12) -0.0072(11) -0.0113(11) 0.0120(13)
N11 0.0516(18) 0.085(2) 0.0275(9) -0.0026(10) 0.0005(9) 0.0008(14)
O11 0.0622(16) 0.109(2) 0.0417(10) -0.0060(10) 0.0004(9) -0.0230(14)
C11 0.0502(18) 0.070(2) 0.0312(11) -0.0041(11) 0.0060(10) 0.0004(14)
C12 0.0403(16) 0.069(2) 0.0397(12) -0.0040(11) 0.0025(10) 0.0014(14)
C13 0.053(2) 0.059(2) 0.0311(11) -0.0004(10) -0.0039(10) -0.0022(15)
C14 0.054(2) 0.087(3) 0.0338(12) -0.0107(12) 0.0010(11) 0.0153(17)
C15 0.0444(18) 0.100(3) 0.0350(12) -0.0116(13) 0.0007(11) 0.0100(16)
C16 0.047(2) 0.062(2) 0.0357(12) -0.0019(11) 0.0002(11) -0.0046(15)
O21 0.104(2) 0.0602(16) 0.0519(11) -0.0098(10) 0.0227(11) -0.0282(14)
N21 0.0474(17) 0.0677(19) 0.0311(9) -0.0031(9) 0.0015(9) -0.0053(13)
C21 0.082(3) 0.064(2) 0.0655(19) -0.0054(15) 0.0319(18) 0.0040(18)
C22 0.082(3) 0.058(2) 0.070(2) -0.0076(15) 0.0301(18) -0.0007(19)
C23 0.0516(18) 0.063(2) 0.0292(11) -0.0036(10) 0.0035(10) -0.0086(14)
C24 0.088(3) 0.069(2) 0.0465(15) 0.0040(14) 0.0291(15) 0.0134(18)
C25 0.099(3) 0.068(2) 0.0453(15) 0.0071(13) 0.0291(16) 0.014(2)
C26 0.061(2) 0.063(2) 0.0300(11) -0.0046(11) 0.0006(11) -0.0120(16)
N31 0.0553(19) 0.083(2) 0.0325(11) -0.0047(10) -0.0026(10) -0.0101(15)
N32 0.080(2) 0.0532(17) 0.0365(11) -0.0036(10) 0.0170(11) -0.0181(15)
C31 0.061(2) 0.081(3) 0.0315(12) -0.0021(12) -0.0088(12) -0.014(2)
C32 0.058(2) 0.081(3) 0.0346(13) -0.0059(13) 0.0025(12) -0.0096(19)
C33 0.066(2) 0.078(3) 0.0330(12) -0.0061(13) 0.0047(14) -0.0144(18)
C34 0.057(2) 0.076(3) 0.0321(12) -0.0042(12) 0.0032(11) -0.0133(18)
C35 0.070(2) 0.072(2) 0.0322(12) -0.0029(12) 0.0038(12) -0.0225(18)

loop_
_atom_type_symbol
_atom_type_description
_atom_type_scat_dispersion_real
_atom_type_scat_dispersion_imag
_atom_type_scat_source
C C 0.0033 0.0016 'International Tables Vol C Tables 4.2.6.8 and 6.1.1.4'
H H 0.0000 0.0000 'International Tables Vol C Tables 4.2.6.8 and 6.1.1.4'
N N 0.0061 0.0033 'International Tables Vol C Tables 4.2.6.8 and 6.1.1.4'
O O 0.0106 0.0060 'International Tables Vol C Tables 4.2.6.8 and 6.1.1.4'
Cl Cl 0.1484 0.1585 'International Tables Vol C Tables 4.2.6.8 and 6.1.1.4'
Cu Cu 0.3201 1.2651 'International Tables Vol C Tables 4.2.6.8 and 6.1.1.4'

loop_
_geom_angle_atom_site_label_1
_geom_angle_atom_site_label_2
_geom_angle_atom_site_label_3
_geom_angle
_geom_angle_site_symmetry_1
_geom_angle_site_symmetry_3
N21 Cu1 N21 87.37(14) 2_654 1_554
N21 Cu1 N11 177.66(12) 2_654 .
N21 Cu1 N11 90.29(8) 1_554 .
N21 Cu1 N11 90.29(8) 2_654 2_655
N21 Cu1 N11 177.66(12) 1_554 2_655
N11 Cu1 N11 92.05(14) . 2_655
C15 N11 C11 117.8(3) . .
C15 N11 Cu1 121.8(2) . .
C11 N11 Cu1 120.33(19) . .
N11 C11 C12 121.7(2) . .
C11 C12 C13 120.1(3) . .
C14 C13 C12 117.4(3) . .
C14 C13 C16 123.6(3) . .
C12 C13 C16 119.0(3) . .
C13 C14 C15 120.1(3) . .
N11 C15 C14 122.8(3) . .
O11 C16 N31 122.4(3) . .
O11 C16 C13 121.1(2) . .
N31 C16 C13 116.5(3) . .
C25 N21 C21 116.8(3) . .
C25 N21 Cu1 123.0(2) . 1_556
C21 N21 Cu1 120.1(2) . 1_556
C22 C21 N21 123.8(3) . .
C21 C22 C23 119.0(3) . .
C24 C23 C22 117.2(3) . .
C24 C23 C26 125.3(3) . .
C22 C23 C26 117.5(3) . .
C23 C24 C25 120.7(3) . .
N21 C25 C24 122.4(3) . .
O21 C26 N32 125.0(3) . .
O21 C26 C23 119.5(3) . .
N32 C26 C23 115.5(3) . .
C16 N31 C31 121.9(3) . .
C26 N32 C35 124.8(3) . .
N31 C31 C32 110.0(3) . .
C33 C32 C31 110.7(3) . .
C32 C33 C34 112.7(3) . .
C35 C34 C33 112.8(3) . .
N32 C35 C34 110.1(3) . .

loop_
_geom_bond_atom_site_label_1
_geom_bond_atom_site_label_2
_geom_bond_distance
_geom_bond_site_symmetry_2
Cu1 N21 2.039(2) 2_654
Cu1 N21 2.039(2) 1_554
Cu1 N11 2.044(3) .
Cu1 N11 2.044(3) 2_655
N11 C15 1.332(4) .
N11 C11 1.346(4) .
O11 C16 1.222(4) .
C11 C12 1.372(4) .
C12 C13 1.389(4) .
C13 C14 1.359(5) .
C13 C16 1.503(4) .
C14 C15 1.374(4) .
C16 N31 1.334(4) .
O21 C26 1.224(4) .
N21 C25 1.329(4) .
N21 C21 1.330(5) .
N21 Cu1 2.039(2) 1_556
C21 C22 1.354(5) .
C22 C23 1.395(4) .
C23 C24 1.342(5) .
C23 C26 1.523(4) .
C24 C25 1.375(4) .
C26 N32 1.306(4) .
N31 C31 1.462(4) .
N32 C35 1.458(4) .
C31 C32 1.519(5) .
C32 C33 1.511(5) .
C33 C34 1.537(4) .
C34 C35 1.522(5) .
